data_1001014
loop_
_publ_author_name
'Desgardin, G'
'Robert, C'
'Groult, D'
'Raveau, B'

_publ_section_title
;
Une nouvelle famille structurale: les titanoniobates et
titanotantalates A~2~ Nb~6~ Ti O~18~ et  A~2~ Ta~6~ Ti
O~18~
;
_journal_coden_ASTM JSSCBI
_journal_name_full 'Journal of Solid State Chemistry'
_journal_page_first 101
_journal_page_last 111
_journal_paper_doi 10.1016/0022-4596(77)90026-3
_journal_volume 22
_journal_year 1977
_chemical_formula_structural 'RB2 TA6 TI O18'
_chemical_formula_sum 'O18 Rb2 Ta6 Ti'
_chemical_name_systematic 'Rubidium tantalum titanium oxide (2/6/1/18)'
_space_group_IT_number 164
_symmetry_cell_setting trigonal
_symmetry_Int_Tables_number 164
_symmetry_space_group_name_Hall '-P 3 2"'
_symmetry_space_group_name_H-M 'P -3 m 1'
_cell_angle_alpha 90
_cell_angle_beta 90
_cell_angle_gamma 120
_cell_formula_units_Z 1
_cell_length_a 7.512(4)
_cell_length_b 7.512(4)
_cell_length_c 8.231(8)
_cell_volume 402.2
_exptl_crystal_density_meas 6.62(5)
_refine_ls_R_factor_all 0.079
_cod_database_code 1001014

loop_
_symmetry_equiv_pos_as_xyz
x,y,z
-y,x-y,z
y-x,-x,z
-y,-x,z
x,x-y,z
y-x,y,z
-x,-y,-z
y,y-x,-z
x-y,x,-z
y,x,-z
-x,y-x,-z
x-y,-y,-z

loop_
_atom_site_label
_atom_site_type_symbol
_atom_site_symmetry_multiplicity
_atom_site_Wyckoff_symbol
_atom_site_fract_x
_atom_site_fract_y
_atom_site_fract_z
_atom_site_occupancy
_atom_site_attached_hydrogens
_atom_site_calc_flag
Rb1 Rb1+ 2 d 0.3333 0.6667 0.650(2) 1. 0 d
Ta1 Ta5+ 1 b 0. 0. 0.5 0.857 0 d
Ti1 Ti4+ 1 b 0. 0. 0.5 0.143 0 d
Ta2 Ta5+ 6 i 0.1702(3) -0.1702(3) 0.1481(5) 0.857 0 d
Ti2 Ti4+ 6 i 0.1702(3) -0.1702(3) 0.1481(5) 0.143 0 d
O1 O2- 6 i 0.447(2) -0.447(2) 0.167(4) 1. 0 d
O2 O2- 6 i 0.860(2) -0.860(2) 0.110(4) 1. 0 d
O3 O2- 6 i 0.130(2) -0.130(2) 0.353(4) 1. 0 d

loop_
_atom_type_symbol
_atom_type_oxidation_number
Rb1+ 1.000
Ta5+ 5.000
Ti4+ 4.000
O2- -2.000
